data_7127833
loop_
_publ_author_name
'Tian, Jun'
'Yuan, Kang-Ning'
'Liu, Wen'
'Chang, Hong-Hong'
'Li, Xing'
'Gao, Wen-Chao'

_publ_section_title
;
 3-Thiolated pyrroles/pyrrolines: controllable synthesis and usage for the
 construction of thiolated fluorophores.
;
_journal_issue 15
_journal_name_full 'Chemical communications (Cambridge, England)'
_journal_page_first 1943
_journal_page_last 1946
_journal_paper_doi 10.1039/d0cc07988j
_journal_volume 57
_journal_year 2021
_chemical_formula_moiety 'C30 H27 N O2 S2'
_chemical_formula_sum 'C30 H27 N O2 S2'
_chemical_formula_weight 497.64
_space_group_crystal_system triclinic
_space_group_IT_number 2
_space_group_name_Hall '-P 1'
_space_group_name_H-M_alt 'P -1'
_atom_sites_solution_hydrogens geom
_audit_creation_date 2020-06-15
_audit_creation_method
;
Olex2 1.2
(compiled 2018.05.29 svn.r3508 for OlexSys, GUI svn.r5506)
;
_audit_update_record
;
2020-10-10 deposited with the CCDC.	2021-01-18 downloaded from the CCDC.
;
_cell_angle_alpha 70.550(2)
_cell_angle_beta 77.681(2)
_cell_angle_gamma 76.720(2)
_cell_formula_units_Z 2
_cell_length_a 9.9298(7)
_cell_length_b 11.0745(7)
_cell_length_c 13.1127(9)
_cell_measurement_reflns_used 9899
_cell_measurement_temperature 298(2)
_cell_measurement_theta_max 30.94
_cell_measurement_theta_min 3.15
_cell_volume 1308.52(15)
_computing_cell_refinement 'SAINT v8.37A (Bruker, 2015)'
_computing_data_reduction 'SAINT v8.37A (Bruker, 2015)'
_computing_molecular_graphics 'Olex2 (Dolomanov et al., 2009)'
_computing_publication_material 'Olex2 (Dolomanov et al., 2009)'
_computing_structure_refinement 'XL (Sheldrick, 2008)'
_diffrn_ambient_temperature 298.1
_diffrn_measured_fraction_theta_full 0.981
_diffrn_measured_fraction_theta_max 0.981
_diffrn_measurement_device_type 'Bruker APEX-II CCD'
_diffrn_measurement_method '\f and \w scans'
_diffrn_radiation_type MoK\a
_diffrn_radiation_wavelength 0.71073
_diffrn_reflns_av_R_equivalents 0.0367
_diffrn_reflns_av_unetI/netI 0.0376
_diffrn_reflns_Laue_measured_fraction_full 0.981
_diffrn_reflns_Laue_measured_fraction_max 0.981
_diffrn_reflns_limit_h_max 11
_diffrn_reflns_limit_h_min -11
_diffrn_reflns_limit_k_max 13
_diffrn_reflns_limit_k_min -13
_diffrn_reflns_limit_l_max 15
_diffrn_reflns_limit_l_min -15
_diffrn_reflns_number 16878
_diffrn_reflns_point_group_measured_fraction_full 0.981
_diffrn_reflns_point_group_measured_fraction_max 0.981
_diffrn_reflns_theta_full 25.009
_diffrn_reflns_theta_max 25.009
_diffrn_reflns_theta_min 3.150
_diffrn_standards_number 0
_exptl_absorpt_coefficient_mu 0.231
_exptl_absorpt_correction_T_max 0.7462
_exptl_absorpt_correction_T_min 0.5944
_exptl_absorpt_correction_type multi-scan
_exptl_absorpt_process_details
;
SADABS-2016/2 (Bruker,2016/2) was used for absorption correction.
wR2(int) was 0.0941 before and 0.0690 after correction.
The Ratio of minimum to maximum transmission is 0.7966.
The \l/2 correction factor is Not present.
;
_exptl_crystal_colour yellow
_exptl_crystal_density_diffrn 1.263
_exptl_crystal_description block
_exptl_crystal_F_000 524
_refine_diff_density_max 0.348
_refine_diff_density_min -0.418
_refine_diff_density_rms 0.054
_refine_ls_extinction_method none
_refine_ls_goodness_of_fit_ref 1.103
_refine_ls_hydrogen_treatment constr
_refine_ls_matrix_type full
_refine_ls_number_parameters 318
_refine_ls_number_reflns 4539
_refine_ls_number_restraints 0
_refine_ls_restrained_S_all 1.103
_refine_ls_R_factor_all 0.0813
_refine_ls_R_factor_gt 0.0654
_refine_ls_shift/su_max 0.000
_refine_ls_shift/su_mean 0.000
_refine_ls_structure_factor_coef Fsqd
_refine_ls_weighting_details 'w=1/[\s^2^(Fo^2^)+(0.0223P)^2^+1.7679P] where P=(Fo^2^+2Fc^2^)/3'
_refine_ls_weighting_scheme calc
_refine_ls_wR_factor_gt 0.1336
_refine_ls_wR_factor_ref 0.1486
_reflns_Friedel_coverage 0.000
_reflns_number_gt 3728
_reflns_number_total 4539
_reflns_threshold_expression 'I > 2\s(I)'
_cod_data_source_file d0cc07988j2.cif
_cod_data_source_block mo_200612b_0m
_cod_depositor_comments 'Adding full bibliography for 7127832--7127833.cif.'
_cod_database_code 7127833
_shelx_shelxl_version_number 2014/7
_shelx_space_group_comment
;
The symmetry employed for this shelxl refinement is uniquely defined
by the following loop, which should always be used as a source of
symmetry information in preference to the above space-group names.
They are only intended as comments.
;
_exptl_absorpt_special_details SADABS
_olex2_refinement_description
;
1. Fixed Uiso
 At 1.2 times of:
  All C(H) groups, All C(H,H) groups
 At 1.5 times of:
  All C(H,H,H) groups
2.a Ternary CH refined with riding coordinates:
 C008(H008)
2.b Secondary CH2 refined with riding coordinates:
 C00C(H00A,H00B)
2.c Aromatic/amide H refined with riding coordinates:
 C00E(H00E), C00F(H00F), C00G(H00G), C00H(H00H), C00J(H00J), C00K(H00K),
 C00L(H00L), C00M(H00M), C00N(H00N), C00O(H00O), C00P(H00P), C00R(H00R),
 C00T(H00T), C00U(H00U), C00V(H00V), C00W(H00W), C00Y(H00Y), C00Z(H00Z)
2.d Idealised Me refined as rotating group:
 C00S(H00C,H00D,H00I), C00X(H00Q,H00S,H00X)
;
_olex2_submission_special_instructions 'No special instructions were received'

loop_
_space_group_symop_operation_xyz
'x, y, z'
'-x, -y, -z'

loop_
_atom_site_label
_atom_site_type_symbol
_atom_site_fract_x
_atom_site_fract_y
_atom_site_fract_z
_atom_site_U_iso_or_equiv
_atom_site_adp_type
_atom_site_occupancy
_atom_site_site_symmetry_order
_atom_site_calc_flag
_atom_site_refinement_flags_posn
_atom_site_refinement_flags_adp
_atom_site_refinement_flags_occupancy
_atom_site_disorder_assembly
_atom_site_disorder_group
S001 S 0.29723(8) 0.11793(7) 0.37471(6) 0.0445(2) Uani 1 1 d . . . . .
S02 S 0.33879(9) 0.59033(8) 0.36910(7) 0.0588(3) Uani 1 1 d . . . . .
O003 O 0.4039(2) 0.00477(19) 0.39707(19) 0.0550(6) Uani 1 1 d . . . . .
O004 O 0.2096(2) 0.1337(2) 0.29642(19) 0.0604(6) Uani 1 1 d . . . . .
N005 N 0.3819(2) 0.2426(2) 0.33178(19) 0.0399(5) Uani 1 1 d . . . . .
C006 C 0.3093(3) 0.3703(3) 0.3310(2) 0.0399(6) Uani 1 1 d . . . . .
C007 C 0.1721(3) 0.4228(3) 0.2937(3) 0.0467(7) Uani 1 1 d . . . . .
C008 C 0.5258(3) 0.2259(3) 0.3578(2) 0.0442(6) Uani 1 1 d . . . . .
H008 H 0.5442 0.1451 0.4171 0.053 Uiso 1 1 calc R . . . .
C009 C 0.1898(3) 0.1295(2) 0.4969(2) 0.0428(6) Uani 1 1 d . . . . .
C00A C 0.6364(3) 0.2233(3) 0.2588(3) 0.0455(7) Uani 1 1 d . . . . .
C00B C 0.3862(3) 0.4295(3) 0.3656(2) 0.0461(7) Uani 1 1 d . . . . .
C00C C 0.5189(3) 0.3434(3) 0.3984(3) 0.0535(8) Uani 1 1 d . . . . .
H00A H 0.5159 0.3167 0.4771 0.064 Uiso 1 1 calc R . . . .
H00B H 0.5987 0.3866 0.3635 0.064 Uiso 1 1 calc R . . . .
C00D C 0.4545(3) 0.6711(3) 0.2573(3) 0.0492(7) Uani 1 1 d . . . . .
C00E C 0.2487(3) 0.1303(3) 0.5830(3) 0.0545(8) Uani 1 1 d . . . . .
H00E H 0.3449 0.1244 0.5766 0.065 Uiso 1 1 calc R . . . .
C00F C 0.0471(3) 0.1367(3) 0.5078(3) 0.0567(8) Uani 1 1 d . . . . .
H00F H 0.0070 0.1368 0.4498 0.068 Uiso 1 1 calc R . . . .
C00G C 0.5191(4) 0.6235(3) 0.1704(3) 0.0589(8) Uani 1 1 d . . . . .
H00G H 0.5057 0.5434 0.1696 0.071 Uiso 1 1 calc R . . . .
C00H C 0.4752(4) 0.7913(3) 0.2562(3) 0.0611(9) Uani 1 1 d . . . . .
H00H H 0.4331 0.8242 0.3141 0.073 Uiso 1 1 calc R . . . .
C00I C 0.0192(4) 0.1456(3) 0.6919(3) 0.0597(9) Uani 1 1 d . . . . .
C00J C -0.0357(3) 0.1436(3) 0.6050(3) 0.0648(9) Uani 1 1 d . . . . .
H00J H -0.1316 0.1471 0.6119 0.078 Uiso 1 1 calc R . . . .
C00K C 0.1629(4) 0.1399(4) 0.6785(3) 0.0645(9) Uani 1 1 d . . . . .
H00K H 0.2024 0.1425 0.7357 0.077 Uiso 1 1 calc R . . . .
C00L C 0.6035(4) 0.6956(4) 0.0851(3) 0.0706(10) Uani 1 1 d . . . . .
H00L H 0.6473 0.6620 0.0278 0.085 Uiso 1 1 calc R . . . .
C00M C 0.7748(3) 0.2065(4) 0.2713(3) 0.0655(9) Uani 1 1 d . . . . .
H00M H 0.7967 0.1972 0.3393 0.079 Uiso 1 1 calc R . . . .
C00N C 0.0571(4) 0.4560(4) 0.3647(4) 0.0715(10) Uani 1 1 d . . . . .
H00N H 0.0665 0.4421 0.4370 0.086 Uiso 1 1 calc R . . . .
C00O C 0.5584(4) 0.8617(4) 0.1685(4) 0.0723(10) Uani 1 1 d . . . . .
H00O H 0.5698 0.9430 0.1679 0.087 Uiso 1 1 calc R . . . .
C00P C 0.6067(4) 0.2346(4) 0.1585(3) 0.0701(10) Uani 1 1 d . . . . .
H00P H 0.5144 0.2441 0.1487 0.084 Uiso 1 1 calc R . . . .
C00Q C 0.6255(4) 0.8153(4) 0.0816(3) 0.0731(11) Uani 1 1 d . . . . .
C00R C 0.1566(5) 0.4430(4) 0.1885(3) 0.0841(12) Uani 1 1 d . . . . .
H00R H 0.2324 0.4191 0.1394 0.101 Uiso 1 1 calc R . . . .
C00S C -0.0721(5) 0.1550(5) 0.7975(3) 0.0910(14) Uani 1 1 d . . . . .
H00C H -0.0953 0.2442 0.7971 0.136 Uiso 1 1 calc GR . . . .
H00D H -0.0229 0.1044 0.8577 0.136 Uiso 1 1 calc GR . . . .
H00I H -0.1564 0.1224 0.8048 0.136 Uiso 1 1 calc GR . . . .
C00T C 0.8814(4) 0.2034(4) 0.1843(4) 0.0803(12) Uani 1 1 d . . . . .
H00T H 0.9740 0.1924 0.1939 0.096 Uiso 1 1 calc R . . . .
C00U C 0.8501(4) 0.2163(5) 0.0850(4) 0.0891(13) Uani 1 1 d . . . . .
H00U H 0.9213 0.2146 0.0263 0.107 Uiso 1 1 calc R . . . .
C00V C 0.7137(5) 0.2318(6) 0.0714(4) 0.0978(15) Uani 1 1 d . . . . .
H00V H 0.6926 0.2405 0.0032 0.117 Uiso 1 1 calc R . . . .
C00W C -0.0710(5) 0.5091(5) 0.3316(6) 0.1065(18) Uani 1 1 d . . . . .
H00W H -0.1476 0.5304 0.3812 0.128 Uiso 1 1 calc R . . . .
C00X C 0.7201(5) 0.8931(6) -0.0115(4) 0.1178(19) Uani 1 1 d . . . . .
H00Q H 0.7992 0.9008 0.0157 0.177 Uiso 1 1 calc GR . . . .
H00S H 0.6691 0.9782 -0.0423 0.177 Uiso 1 1 calc GR . . . .
H00X H 0.7519 0.8497 -0.0668 0.177 Uiso 1 1 calc GR . . . .
C00Y C -0.0852(7) 0.5301(5) 0.2285(8) 0.122(2) Uani 1 1 d . . . . .
H00Y H -0.1725 0.5659 0.2064 0.147 Uiso 1 1 calc R . . . .
C00Z C 0.0259(8) 0.5000(6) 0.1540(5) 0.122(2) Uani 1 1 d . . . . .
H00Z H 0.0150 0.5171 0.0816 0.146 Uiso 1 1 calc R . . . .

loop_
_atom_site_aniso_label
_atom_site_aniso_U_11
_atom_site_aniso_U_22
_atom_site_aniso_U_33
_atom_site_aniso_U_23
_atom_site_aniso_U_13
_atom_site_aniso_U_12
S001 0.0468(4) 0.0348(4) 0.0577(5) -0.0202(3) -0.0083(3) -0.0086(3)
S02 0.0688(5) 0.0484(5) 0.0681(5) -0.0336(4) 0.0043(4) -0.0166(4)
O003 0.0556(12) 0.0377(11) 0.0731(14) -0.0243(10) -0.0060(11) -0.0023(9)
O004 0.0705(15) 0.0578(14) 0.0687(14) -0.0249(11) -0.0225(12) -0.0216(11)
N005 0.0366(12) 0.0335(12) 0.0511(13) -0.0146(10) -0.0058(10) -0.0067(9)
C006 0.0423(14) 0.0353(14) 0.0415(14) -0.0124(11) -0.0036(11) -0.0066(11)
C007 0.0484(16) 0.0311(14) 0.0612(18) -0.0104(13) -0.0160(14) -0.0058(12)
C008 0.0429(15) 0.0381(15) 0.0520(17) -0.0106(12) -0.0134(13) -0.0064(12)
C009 0.0397(14) 0.0270(13) 0.0631(18) -0.0154(12) -0.0068(13) -0.0061(11)
C00A 0.0409(15) 0.0334(14) 0.0604(18) -0.0120(13) -0.0085(13) -0.0050(11)
C00B 0.0506(16) 0.0437(16) 0.0498(16) -0.0212(13) -0.0071(13) -0.0088(13)
C00C 0.0535(18) 0.0575(19) 0.0602(19) -0.0243(15) -0.0174(15) -0.0118(15)
C00D 0.0529(17) 0.0439(16) 0.0585(18) -0.0215(14) -0.0145(14) -0.0081(13)
C00E 0.0404(16) 0.0580(19) 0.062(2) -0.0171(16) -0.0055(14) -0.0062(14)
C00F 0.0445(17) 0.0532(19) 0.080(2) -0.0263(17) -0.0088(16) -0.0128(14)
C00G 0.067(2) 0.0551(19) 0.061(2) -0.0241(16) -0.0091(16) -0.0114(16)
C00H 0.061(2) 0.0476(18) 0.083(2) -0.0263(17) -0.0147(18) -0.0109(15)
C00I 0.059(2) 0.0417(17) 0.067(2) -0.0103(15) 0.0051(16) -0.0093(14)
C00J 0.0421(17) 0.055(2) 0.097(3) -0.0251(19) 0.0040(17) -0.0153(15)
C00K 0.062(2) 0.071(2) 0.059(2) -0.0215(17) -0.0063(16) -0.0077(17)
C00L 0.066(2) 0.086(3) 0.057(2) -0.023(2) -0.0094(17) -0.007(2)
C00M 0.0442(18) 0.068(2) 0.081(2) -0.0157(19) -0.0151(17) -0.0076(16)
C00N 0.052(2) 0.059(2) 0.094(3) -0.023(2) -0.0073(19) 0.0045(16)
C00O 0.068(2) 0.048(2) 0.099(3) -0.009(2) -0.020(2) -0.0189(17)
C00P 0.0514(19) 0.095(3) 0.066(2) -0.032(2) -0.0055(16) -0.0069(18)
C00Q 0.057(2) 0.072(3) 0.078(3) 0.001(2) -0.0182(19) -0.0124(18)
C00R 0.103(3) 0.083(3) 0.075(3) -0.024(2) -0.044(2) -0.002(2)
C00S 0.084(3) 0.087(3) 0.077(3) -0.016(2) 0.020(2) -0.007(2)
C00T 0.0416(19) 0.086(3) 0.106(3) -0.025(2) 0.001(2) -0.0143(18)
C00U 0.061(2) 0.107(4) 0.090(3) -0.035(3) 0.018(2) -0.015(2)
C00V 0.073(3) 0.153(5) 0.066(3) -0.042(3) 0.004(2) -0.016(3)
C00W 0.053(2) 0.077(3) 0.169(6) -0.018(3) -0.016(3) 0.000(2)
C00X 0.084(3) 0.131(5) 0.104(4) 0.015(3) -0.003(3) -0.037(3)
C00Y 0.094(4) 0.073(3) 0.199(7) -0.011(4) -0.082(5) -0.002(3)
C00Z 0.157(6) 0.110(4) 0.117(5) -0.017(4) -0.092(5) -0.017(4)

loop_
_atom_type_symbol
_atom_type_description
_atom_type_scat_dispersion_real
_atom_type_scat_dispersion_imag
_atom_type_scat_source
C C 0.0033 0.0016 'International Tables Vol C Tables 4.2.6.8 and 6.1.1.4'
H H 0.0000 0.0000 'International Tables Vol C Tables 4.2.6.8 and 6.1.1.4'
N N 0.0061 0.0033 'International Tables Vol C Tables 4.2.6.8 and 6.1.1.4'
O O 0.0106 0.0060 'International Tables Vol C Tables 4.2.6.8 and 6.1.1.4'
S S 0.1246 0.1234 'International Tables Vol C Tables 4.2.6.8 and 6.1.1.4'

loop_
_geom_angle_atom_site_label_1
_geom_angle_atom_site_label_2
_geom_angle_atom_site_label_3
_geom_angle
_geom_angle_site_symmetry_1
_geom_angle_site_symmetry_3
_geom_angle_publ_flag
O003 S001 N005 105.05(12) . . ?
O003 S001 C009 109.63(13) . . ?
O004 S001 O003 118.93(14) . . ?
O004 S001 N005 108.22(13) . . ?
O004 S001 C009 108.12(14) . . ?
N005 S001 C009 106.16(12) . . ?
C00B S02 C00D 102.31(14) . . ?
C006 N005 S001 120.78(18) . . ?
C006 N005 C008 108.9(2) . . ?
C008 N005 S001 120.35(18) . . ?
N005 C006 C007 122.0(2) . . ?
C00B C006 N005 109.9(2) . . ?
C00B C006 C007 128.1(3) . . ?
C00N C007 C006 120.1(3) . . ?
C00R C007 C006 121.2(3) . . ?
C00R C007 C00N 118.6(3) . . ?
N005 C008 C00A 111.6(2) . . ?
N005 C008 C00C 103.7(2) . . ?
C00A C008 C00C 112.6(2) . . ?
C00E C009 S001 119.7(2) . . ?
C00F C009 S001 120.4(2) . . ?
C00F C009 C00E 120.0(3) . . ?
C00M C00A C008 118.0(3) . . ?
C00P C00A C008 123.6(3) . . ?
C00P C00A C00M 118.5(3) . . ?
C006 C00B S02 124.1(2) . . ?
C006 C00B C00C 112.2(3) . . ?
C00C C00B S02 123.7(2) . . ?
C00B C00C C008 103.4(2) . . ?
C00G C00D S02 123.7(2) . . ?
C00G C00D C00H 119.2(3) . . ?
C00H C00D S02 117.1(2) . . ?
C00K C00E C009 119.0(3) . . ?
C00J C00F C009 119.7(3) . . ?
C00L C00G C00D 119.5(3) . . ?
C00O C00H C00D 119.7(3) . . ?
C00J C00I C00K 117.4(3) . . ?
C00J C00I C00S 121.6(3) . . ?
C00K C00I C00S 121.0(4) . . ?
C00I C00J C00F 121.9(3) . . ?
C00E C00K C00I 122.1(3) . . ?
C00Q C00L C00G 122.6(4) . . ?
C00A C00M C00T 121.1(4) . . ?
C00W C00N C007 121.6(5) . . ?
C00H C00O C00Q 122.1(4) . . ?
C00A C00P C00V 120.3(4) . . ?
C00L C00Q C00O 116.9(4) . . ?
C00L C00Q C00X 122.3(5) . . ?
C00O C00Q C00X 120.8(4) . . ?
C007 C00R C00Z 119.8(5) . . ?
C00U C00T C00M 119.7(4) . . ?
C00T C00U C00V 120.0(4) . . ?
C00U C00V C00P 120.4(4) . . ?
C00Y C00W C00N 119.6(5) . . ?
C00W C00Y C00Z 121.3(5) . . ?
C00Y C00Z C00R 119.1(5) . . ?

loop_
_geom_bond_atom_site_label_1
_geom_bond_atom_site_label_2
_geom_bond_distance
_geom_bond_site_symmetry_2
_geom_bond_publ_flag
S001 O003 1.434(2) . ?
S001 O004 1.426(2) . ?
S001 N005 1.657(2) . ?
S001 C009 1.751(3) . ?
S02 C00B 1.748(3) . ?
S02 C00D 1.775(3) . ?
N005 C006 1.430(3) . ?
N005 C008 1.496(3) . ?
C006 C007 1.471(4) . ?
C006 C00B 1.339(4) . ?
C007 C00N 1.374(5) . ?
C007 C00R 1.358(5) . ?
C008 C00A 1.516(4) . ?
C008 C00C 1.544(4) . ?
C009 C00E 1.381(4) . ?
C009 C00F 1.380(4) . ?
C00A C00M 1.381(4) . ?
C00A C00P 1.367(5) . ?
C00B C00C 1.491(4) . ?
C00D C00G 1.386(4) . ?
C00D C00H 1.386(4) . ?
C00E C00K 1.377(5) . ?
C00F C00J 1.377(5) . ?
C00G C00L 1.380(5) . ?
C00H C00O 1.381(5) . ?
C00I C00J 1.373(5) . ?
C00I C00K 1.389(5) . ?
C00I C00S 1.506(5) . ?
C00L C00Q 1.376(6) . ?
C00M C00T 1.385(5) . ?
C00N C00W 1.368(6) . ?
C00O C00Q 1.385(6) . ?
C00P C00V 1.388(5) . ?
C00Q C00X 1.515(6) . ?
C00R C00Z 1.404(7) . ?
C00T C00U 1.356(6) . ?
C00U C00V 1.368(6) . ?
C00W C00Y 1.327(9) . ?
C00Y C00Z 1.368(9) . ?
